data_4076984
loop_
_publ_author_name
'Forni\'es, Juan'
'Garc\'ia, Ana'
'G\'omez, Julio'
'Lalinde, Elena'
'Moreno, M. Teresa'

_publ_section_title
;
 Synthesis of Pt(II)&#x2212;Pt(II) and Pt/Pd(II)&#x2212;Pt(0)
 Monoalkynylphosphine Bridging Complexes
;
_journal_issue 18
_journal_name_full Organometallics
_journal_page_first 3733
_journal_paper_doi 10.1021/om020374w
_journal_volume 21
_journal_year 2002
_chemical_formula_sum 'C73 H55 Cl2 F10 P3 Pt2 S'
_chemical_formula_weight 1708.22
_chemical_name_systematic
;
 ?
;
_space_group_IT_number 2
_symmetry_space_group_name_Hall '-P 1'
_symmetry_space_group_name_H-M 'P -1'
_atom_sites_solution_hydrogens geom
_atom_sites_solution_primary direct
_atom_sites_solution_secondary difmap
_audit_creation_method SHELXL-97
_cell_angle_alpha 105.4814(7)
_cell_angle_beta 93.3360(8)
_cell_angle_gamma 108.2565(6)
_cell_formula_units_Z 2
_cell_length_a 12.56570(10)
_cell_length_b 14.0831(2)
_cell_length_c 20.0108(3)
_cell_measurement_temperature 150(1)
_cell_volume 3201.78(7)
_computing_structure_refinement 'SHELXL-97 (Sheldrick, 1997)'
_computing_structure_solution 'SHELXS-97 (Sheldrick, 1990)'
_diffrn_ambient_temperature 150(1)
_diffrn_measured_fraction_theta_full 0.980
_diffrn_measured_fraction_theta_max 0.980
_diffrn_radiation_monochromator graphite
_diffrn_radiation_source 'normal-focus sealed tube'
_diffrn_radiation_type MoK\a
_diffrn_radiation_wavelength 0.71070
_diffrn_reflns_av_R_equivalents 0.0000
_diffrn_reflns_av_sigmaI/netI 0.0331
_diffrn_reflns_limit_h_max 16
_diffrn_reflns_limit_h_min 0
_diffrn_reflns_limit_k_max 17
_diffrn_reflns_limit_k_min -18
_diffrn_reflns_limit_l_max 26
_diffrn_reflns_limit_l_min -26
_diffrn_reflns_number 15251
_diffrn_reflns_theta_full 28.06
_diffrn_reflns_theta_max 28.06
_diffrn_reflns_theta_min 1.73
_exptl_absorpt_coefficient_mu 4.629
_exptl_crystal_density_diffrn 1.772
_exptl_crystal_density_method 'not measured'
_exptl_crystal_F_000 1668
_refine_diff_density_max 1.547
_refine_diff_density_min -2.028
_refine_diff_density_rms 0.128
_refine_ls_extinction_method none
_refine_ls_goodness_of_fit_ref 1.371
_refine_ls_hydrogen_treatment mixed
_refine_ls_matrix_type full
_refine_ls_number_parameters 820
_refine_ls_number_reflns 15251
_refine_ls_number_restraints 0
_refine_ls_restrained_S_all 1.371
_refine_ls_R_factor_all 0.0400
_refine_ls_R_factor_gt 0.0318
_refine_ls_shift/su_max 0.001
_refine_ls_shift/su_mean 0.000
_refine_ls_structure_factor_coef Fsqd
_refine_ls_weighting_details 'calc w=1/[\s^2^(Fo^2^)+(0.0350P)^2^+0.0000P] where P=(Fo^2^+2Fc^2^)/3'
_refine_ls_weighting_scheme calc
_refine_ls_wR_factor_gt 0.0770
_refine_ls_wR_factor_ref 0.0800
_reflns_number_gt 13306
_reflns_number_total 15251
_reflns_threshold_expression >2sigma(I)
_cod_data_source_file om020374w.cif
_cod_data_source_block '[{(C6F5)2(tht)Pt(PPh2C&#x0086;CR)}Pt(PPh3)2]_3a'
_cod_database_code 4076984

loop_
_symmetry_equiv_pos_as_xyz
'x, y, z'
'-x, -y, -z'

loop_
_atom_site_label
_atom_site_type_symbol
_atom_site_fract_x
_atom_site_fract_y
_atom_site_fract_z
_atom_site_U_iso_or_equiv
_atom_site_adp_type
_atom_site_occupancy
_atom_site_symmetry_multiplicity
_atom_site_calc_flag
_atom_site_refinement_flags
Pt1 Pt 0.430022(11) 0.543168(9) 0.168270(6) 0.01675(4) Uani 1 1 d .
Pt2 Pt 0.233388(11) 0.253196(9) 0.303309(6) 0.01698(4) Uani 1 1 d .
P1 P 0.37363(7) 0.37241(6) 0.17097(4) 0.01730(17) Uani 1 1 d .
P2 P 0.15855(8) 0.26708(7) 0.40561(4) 0.01930(18) Uani 1 1 d .
P3 P 0.24300(8) 0.08669(7) 0.27582(4) 0.02109(19) Uani 1 1 d .
S1 S 0.23778(8) 0.52553(7) 0.14987(4) 0.02344(18) Uani 1 1 d .
Cl1 Cl 0.06364(11) 0.64744(12) -0.10708(9) 0.0680(4) Uani 1 1 d .
Cl2 Cl 0.08012(11) 0.84618(9) -0.13043(6) 0.0472(3) Uani 1 1 d .
F1 F 0.5455(2) 0.76199(16) 0.28600(10) 0.0340(5) Uani 1 1 d .
F2 F 0.6504(2) 0.95626(16) 0.28168(11) 0.0399(6) Uani 1 1 d .
F3 F 0.6526(2) 1.00094(17) 0.15757(13) 0.0462(7) Uani 1 1 d .
F4 F 0.5474(2) 0.84575(17) 0.03709(11) 0.0415(6) Uani 1 1 d .
F5 F 0.4488(2) 0.64831(16) 0.03877(10) 0.0333(5) Uani 1 1 d .
F6 F 0.58687(19) 0.56946(17) 0.30954(10) 0.0324(5) Uani 1 1 d .
F7 F 0.8032(2) 0.5832(2) 0.33470(12) 0.0461(6) Uani 1 1 d .
F8 F 0.93161(19) 0.5760(2) 0.22998(13) 0.0474(7) Uani 1 1 d .
F9 F 0.8399(2) 0.5581(2) 0.09921(12) 0.0453(6) Uani 1 1 d .
F10 F 0.62345(19) 0.54468(18) 0.07193(10) 0.0321(5) Uani 1 1 d .
C1 C 0.4913(3) 0.6956(3) 0.16291(17) 0.0200(7) Uani 1 1 d .
C2 C 0.5431(3) 0.7788(3) 0.22238(18) 0.0241(8) Uani 1 1 d .
C3 C 0.5977(3) 0.8801(3) 0.22204(19) 0.0269(8) Uani 1 1 d .
C4 C 0.5991(3) 0.9024(3) 0.1595(2) 0.0306(9) Uani 1 1 d .
C5 C 0.5471(3) 0.8241(3) 0.09849(19) 0.0279(8) Uani 1 1 d .
C6 C 0.4955(3) 0.7223(3) 0.10145(17) 0.0239(8) Uani 1 1 d .
C7 C 0.5958(3) 0.5588(2) 0.18954(17) 0.0198(7) Uani 1 1 d .
C8 C 0.6474(3) 0.5692(3) 0.25544(17) 0.0245(8) Uani 1 1 d .
C9 C 0.7582(3) 0.5744(3) 0.26985(19) 0.0298(8) Uani 1 1 d .
C10 C 0.8234(3) 0.5711(3) 0.2170(2) 0.0321(9) Uani 1 1 d .
C11 C 0.7768(3) 0.5617(3) 0.15079(19) 0.0281(8) Uani 1 1 d .
C12 C 0.6649(3) 0.5557(3) 0.13879(17) 0.0239(8) Uani 1 1 d .
C13 C 0.4901(3) 0.3247(2) 0.17980(17) 0.0198(7) Uani 1 1 d .
C14 C 0.5377(3) 0.3258(3) 0.24495(18) 0.0257(8) Uani 1 1 d .
H14 H 0.5041 0.3434 0.2844 0.031 Uiso 1 1 calc R
C15 C 0.6354(4) 0.3004(3) 0.2505(2) 0.0349(9) Uani 1 1 d .
H15 H 0.6668 0.3002 0.2937 0.042 Uiso 1 1 calc R
C16 C 0.6863(4) 0.2753(4) 0.1917(2) 0.0416(10) Uani 1 1 d .
H16 H 0.7521 0.2589 0.1956 0.050 Uiso 1 1 calc R
C17 C 0.6398(4) 0.2747(3) 0.1275(2) 0.0363(9) Uani 1 1 d .
H17 H 0.6738 0.2573 0.0882 0.044 Uiso 1 1 calc R
C18 C 0.5431(3) 0.2998(3) 0.12171(19) 0.0278(8) Uani 1 1 d .
H18 H 0.5126 0.3001 0.0783 0.033 Uiso 1 1 calc R
C19 C 0.2861(3) 0.2822(3) 0.08895(16) 0.0189(7) Uani 1 1 d .
C20 C 0.2173(3) 0.1820(3) 0.0851(2) 0.0296(9) Uani 1 1 d .
H20 H 0.2144 0.1602 0.1252 0.036 Uiso 1 1 calc R
C21 C 0.1524(4) 0.1136(3) 0.0218(2) 0.0335(9) Uani 1 1 d .
H21 H 0.1067 0.0463 0.0196 0.040 Uiso 1 1 calc R
C22 C 0.1555(4) 0.1454(3) -0.0375(2) 0.0360(10) Uani 1 1 d .
H22 H 0.1118 0.0998 -0.0798 0.043 Uiso 1 1 calc R
C23 C 0.2238(4) 0.2451(3) -0.03401(19) 0.0352(10) Uani 1 1 d .
H23 H 0.2252 0.2670 -0.0740 0.042 Uiso 1 1 calc R
C24 C 0.2905(3) 0.3133(3) 0.02877(18) 0.0268(8) Uani 1 1 d .
H24 H 0.3380 0.3797 0.0304 0.032 Uiso 1 1 calc R
C25 C 0.2964(3) 0.3452(3) 0.23886(16) 0.0192(7) Uani 1 1 d .
C26 C 0.2525(3) 0.3953(3) 0.28776(17) 0.0192(7) Uani 1 1 d .
C27 C 0.2353(3) 0.4941(3) 0.31838(16) 0.0233(8) Uani 1 1 d .
C28 C 0.3262(4) 0.5878(3) 0.33604(18) 0.0335(9) Uani 1 1 d .
H28 H 0.3981 0.5875 0.3275 0.040 Uiso 1 1 calc R
C29 C 0.3095(5) 0.6823(3) 0.3666(2) 0.0429(11) Uani 1 1 d .
H29 H 0.3708 0.7447 0.3789 0.051 Uiso 1 1 calc R
C30 C 0.2040(5) 0.6844(3) 0.3788(2) 0.0472(13) Uani 1 1 d .
H30 H 0.1939 0.7482 0.3984 0.057 Uiso 1 1 calc R
C31 C 0.1128(5) 0.5924(4) 0.3622(2) 0.0460(12) Uani 1 1 d .
H31 H 0.0411 0.5935 0.3707 0.055 Uiso 1 1 calc R
C32 C 0.1296(4) 0.4975(3) 0.3324(2) 0.0360(10) Uani 1 1 d .
H32 H 0.0684 0.4352 0.3218 0.043 Uiso 1 1 calc R
C33 C 0.2183(4) 0.6495(3) 0.1933(2) 0.0333(9) Uani 1 1 d .
H33A H 0.1617 0.6390 0.2241 0.040 Uiso 1 1 calc R
H33B H 0.2890 0.7004 0.2208 0.040 Uiso 1 1 calc R
C34 C 0.1800(7) 0.6862(5) 0.1364(3) 0.090(2) Uani 1 1 d .
H34A H 0.1187 0.7118 0.1497 0.108 Uiso 1 1 calc R
H34B H 0.2422 0.7447 0.1319 0.108 Uiso 1 1 calc R
C35 C 0.1436(8) 0.6113(6) 0.0725(3) 0.107(3) Uani 1 1 d .
H35A H 0.1601 0.6453 0.0362 0.128 Uiso 1 1 calc R
H35B H 0.0619 0.5790 0.0669 0.128 Uiso 1 1 calc R
C36 C 0.1948(4) 0.5278(3) 0.06127(19) 0.0359(10) Uani 1 1 d .
H36A H 0.2599 0.5441 0.0372 0.043 Uiso 1 1 calc R
H36B H 0.1400 0.4607 0.0338 0.043 Uiso 1 1 calc R
C37 C 0.0049(3) 0.2318(3) 0.39460(17) 0.0215(7) Uani 1 1 d .
C38 C -0.0583(3) 0.2146(3) 0.44806(19) 0.0290(9) Uani 1 1 d .
H38 H -0.0217 0.2227 0.4920 0.035 Uiso 1 1 calc R
C39 C -0.1754(3) 0.1856(3) 0.4359(2) 0.0310(9) Uani 1 1 d .
H39 H -0.2167 0.1763 0.4721 0.037 Uiso 1 1 calc R
C40 C -0.2307(3) 0.1705(3) 0.3711(2) 0.0307(9) Uani 1 1 d .
H40 H -0.3094 0.1494 0.3630 0.037 Uiso 1 1 calc R
C41 C -0.1695(3) 0.1867(3) 0.3181(2) 0.0298(8) Uani 1 1 d .
H41 H -0.2073 0.1768 0.2740 0.036 Uiso 1 1 calc R
C42 C -0.0529(3) 0.2175(3) 0.32922(18) 0.0237(7) Uani 1 1 d .
H42 H -0.0126 0.2287 0.2929 0.028 Uiso 1 1 calc R
C43 C 0.2132(3) 0.4036(3) 0.46215(17) 0.0229(7) Uani 1 1 d .
C44 C 0.1486(3) 0.4515(3) 0.50337(18) 0.0291(8) Uani 1 1 d .
H44 H 0.0725 0.4146 0.5021 0.035 Uiso 1 1 calc R
C45 C 0.1961(4) 0.5531(3) 0.5462(2) 0.0390(10) Uani 1 1 d .
H45 H 0.1517 0.5845 0.5734 0.047 Uiso 1 1 calc R
C46 C 0.3096(4) 0.6089(3) 0.5490(2) 0.0377(10) Uani 1 1 d .
H46 H 0.3415 0.6775 0.5783 0.045 Uiso 1 1 calc R
C47 C 0.3747(4) 0.5624(3) 0.5084(2) 0.0329(9) Uani 1 1 d .
H47 H 0.4511 0.5994 0.5103 0.039 Uiso 1 1 calc R
C48 C 0.3260(3) 0.4597(3) 0.46422(18) 0.0271(8) Uani 1 1 d .
H48 H 0.3697 0.4288 0.4360 0.032 Uiso 1 1 calc R
C49 C 0.1847(3) 0.1984(3) 0.46741(16) 0.0224(7) Uani 1 1 d .
C50 C 0.2675(4) 0.2487(3) 0.52670(18) 0.0313(9) Uani 1 1 d .
H50 H 0.3083 0.3199 0.5372 0.038 Uiso 1 1 calc R
C51 C 0.2891(4) 0.1930(3) 0.5699(2) 0.0414(11) Uani 1 1 d .
H51 H 0.3429 0.2275 0.6102 0.050 Uiso 1 1 calc R
C52 C 0.2320(4) 0.0870(4) 0.5541(2) 0.0446(12) Uani 1 1 d .
H52 H 0.2495 0.0497 0.5825 0.054 Uiso 1 1 calc R
C53 C 0.1495(4) 0.0366(3) 0.4965(2) 0.0375(10) Uani 1 1 d .
H53 H 0.1095 -0.0347 0.4863 0.045 Uiso 1 1 calc R
C54 C 0.1255(3) 0.0924(3) 0.45324(19) 0.0286(8) Uani 1 1 d .
H54 H 0.0690 0.0580 0.4143 0.034 Uiso 1 1 calc R
C55 C 0.3512(3) 0.0690(3) 0.33215(18) 0.0256(8) Uani 1 1 d .
C56 C 0.4042(3) 0.1491(3) 0.39450(19) 0.0278(8) Uani 1 1 d .
H56 H 0.3875 0.2108 0.4050 0.033 Uiso 1 1 calc R
C57 C 0.4812(4) 0.1365(4) 0.4406(2) 0.0382(10) Uani 1 1 d .
H57 H 0.5164 0.1901 0.4819 0.046 Uiso 1 1 calc R
C58 C 0.5066(4) 0.0454(4) 0.4259(2) 0.0432(11) Uani 1 1 d .
H58 H 0.5578 0.0372 0.4575 0.052 Uiso 1 1 calc R
C59 C 0.4554(4) -0.0340(4) 0.3638(3) 0.0444(11) Uani 1 1 d .
H59 H 0.4725 -0.0956 0.3535 0.053 Uiso 1 1 calc R
C60 C 0.3783(4) -0.0214(3) 0.3167(2) 0.0331(9) Uani 1 1 d .
H60 H 0.3450 -0.0742 0.2747 0.040 Uiso 1 1 calc R
C61 C 0.2709(3) 0.0256(3) 0.18829(18) 0.0276(8) Uani 1 1 d .
C62 C 0.1838(4) -0.0502(3) 0.13581(19) 0.0335(9) Uani 1 1 d .
H62 H 0.1104 -0.0734 0.1457 0.040 Uiso 1 1 calc R
C63 C 0.2068(5) -0.0900(3) 0.0698(2) 0.0483(13) Uani 1 1 d .
H63 H 0.1489 -0.1402 0.0352 0.058 Uiso 1 1 calc R
C64 C 0.3168(5) -0.0552(4) 0.0544(2) 0.0490(13) Uani 1 1 d .
H64 H 0.3320 -0.0821 0.0097 0.059 Uiso 1 1 calc R
C65 C 0.4019(4) 0.0183(3) 0.1050(2) 0.0445(11) Uani 1 1 d .
H65 H 0.4750 0.0415 0.0946 0.053 Uiso 1 1 calc R
C66 C 0.3799(4) 0.0587(3) 0.1717(2) 0.0349(9) Uani 1 1 d .
H66 H 0.4386 0.1085 0.2059 0.042 Uiso 1 1 calc R
C67 C 0.1095(3) -0.0112(3) 0.27882(19) 0.0279(8) Uani 1 1 d .
C68 C 0.0980(4) -0.0967(3) 0.3037(2) 0.0386(10) Uani 1 1 d .
H68 H 0.1622 -0.1080 0.3203 0.046 Uiso 1 1 calc R
C69 C -0.0098(5) -0.1655(3) 0.3036(3) 0.0515(13) Uani 1 1 d .
H69 H -0.0170 -0.2215 0.3213 0.062 Uiso 1 1 calc R
C70 C -0.1046(4) -0.1513(4) 0.2777(3) 0.0557(14) Uani 1 1 d .
H70 H -0.1759 -0.1981 0.2776 0.067 Uiso 1 1 calc R
C71 C -0.0957(4) -0.0686(4) 0.2519(3) 0.0536(13) Uani 1 1 d .
H71 H -0.1605 -0.0597 0.2337 0.064 Uiso 1 1 calc R
C72 C 0.0105(3) 0.0014(3) 0.2533(2) 0.0355(9) Uani 1 1 d .
H72 H 0.0162 0.0584 0.2369 0.043 Uiso 1 1 calc R
C73 C -0.0089(4) 0.7215(4) -0.1308(3) 0.0659(16) Uani 1 1 d .
H73A H -0.0625 0.7300 -0.0986 0.079 Uiso 1 1 calc R
H73B H -0.0519 0.6841 -0.1774 0.079 Uiso 1 1 calc R

loop_
_atom_site_aniso_label
_atom_site_aniso_U_11
_atom_site_aniso_U_22
_atom_site_aniso_U_33
_atom_site_aniso_U_23
_atom_site_aniso_U_13
_atom_site_aniso_U_12
Pt1 0.02010(7) 0.01432(7) 0.01523(7) 0.00517(5) 0.00192(5) 0.00459(5)
Pt2 0.02142(8) 0.01447(7) 0.01532(7) 0.00508(5) 0.00419(5) 0.00576(5)
P1 0.0209(4) 0.0150(4) 0.0166(4) 0.0062(3) 0.0039(3) 0.0056(3)
P2 0.0237(5) 0.0177(4) 0.0160(4) 0.0054(3) 0.0034(3) 0.0061(4)
P3 0.0271(5) 0.0151(4) 0.0202(4) 0.0045(3) 0.0045(4) 0.0066(4)
S1 0.0234(5) 0.0229(4) 0.0257(4) 0.0101(3) 0.0024(4) 0.0081(4)
Cl1 0.0407(7) 0.0666(9) 0.1122(12) 0.0536(8) 0.0101(7) 0.0171(6)
Cl2 0.0534(7) 0.0398(6) 0.0469(6) 0.0128(5) 0.0090(5) 0.0138(5)
F1 0.0508(15) 0.0250(11) 0.0195(10) 0.0039(8) -0.0037(10) 0.0080(10)
F2 0.0436(14) 0.0210(11) 0.0350(12) -0.0064(9) -0.0022(11) -0.0024(10)
F3 0.0561(17) 0.0170(11) 0.0574(15) 0.0150(10) 0.0110(13) -0.0019(11)
F4 0.0647(18) 0.0303(13) 0.0326(12) 0.0193(10) 0.0126(12) 0.0115(12)
F5 0.0507(15) 0.0229(11) 0.0185(10) 0.0061(8) 0.0006(10) 0.0029(10)
F6 0.0348(13) 0.0428(13) 0.0205(10) 0.0099(9) 0.0042(9) 0.0143(10)
F7 0.0426(15) 0.0664(18) 0.0302(13) 0.0141(12) -0.0078(11) 0.0226(13)
F8 0.0245(13) 0.0676(18) 0.0480(15) 0.0106(13) -0.0014(11) 0.0200(12)
F9 0.0303(13) 0.0693(18) 0.0399(14) 0.0176(12) 0.0163(11) 0.0190(12)
F10 0.0313(12) 0.0444(14) 0.0202(10) 0.0122(9) 0.0057(9) 0.0099(10)
C1 0.0198(17) 0.0151(15) 0.0240(17) 0.0060(13) 0.0033(14) 0.0046(13)
C2 0.0261(19) 0.0194(17) 0.0236(18) 0.0052(14) 0.0005(15) 0.0051(14)
C3 0.026(2) 0.0207(18) 0.0281(19) 0.0021(14) 0.0022(15) 0.0054(15)
C4 0.032(2) 0.0148(17) 0.040(2) 0.0086(15) 0.0054(17) 0.0006(15)
C5 0.033(2) 0.0225(18) 0.0287(19) 0.0124(15) 0.0079(16) 0.0058(16)
C6 0.029(2) 0.0182(17) 0.0202(17) 0.0034(13) 0.0019(14) 0.0044(14)
C7 0.0213(18) 0.0153(16) 0.0201(16) 0.0034(12) -0.0002(13) 0.0048(13)
C8 0.030(2) 0.0215(17) 0.0198(17) 0.0045(13) 0.0025(15) 0.0072(15)
C9 0.028(2) 0.032(2) 0.0260(19) 0.0083(15) -0.0056(16) 0.0081(16)
C10 0.0207(19) 0.039(2) 0.035(2) 0.0094(17) -0.0022(16) 0.0097(17)
C11 0.0238(19) 0.032(2) 0.0270(19) 0.0077(15) 0.0088(15) 0.0071(16)
C12 0.0259(19) 0.0237(18) 0.0188(17) 0.0060(14) 0.0041(14) 0.0042(15)
C13 0.0232(18) 0.0158(16) 0.0212(17) 0.0046(13) 0.0036(14) 0.0084(14)
C14 0.030(2) 0.0261(19) 0.0231(18) 0.0080(14) 0.0074(15) 0.0113(16)
C15 0.037(2) 0.040(2) 0.034(2) 0.0158(18) 0.0003(18) 0.0191(19)
C16 0.034(2) 0.056(3) 0.053(3) 0.027(2) 0.014(2) 0.030(2)
C17 0.037(2) 0.042(2) 0.038(2) 0.0142(18) 0.0162(18) 0.0206(19)
C18 0.030(2) 0.029(2) 0.0266(19) 0.0105(15) 0.0060(16) 0.0120(16)
C19 0.0182(17) 0.0199(16) 0.0183(16) 0.0044(13) 0.0022(13) 0.0073(13)
C20 0.030(2) 0.0265(19) 0.030(2) 0.0111(16) 0.0020(16) 0.0049(16)
C21 0.034(2) 0.024(2) 0.035(2) 0.0053(16) -0.0023(17) 0.0031(16)
C22 0.041(2) 0.031(2) 0.0233(19) -0.0043(16) -0.0081(17) 0.0076(18)
C23 0.052(3) 0.035(2) 0.0176(18) 0.0068(15) 0.0011(17) 0.015(2)
C24 0.032(2) 0.0221(18) 0.0234(18) 0.0052(14) 0.0044(15) 0.0068(15)
C25 0.0255(18) 0.0159(16) 0.0179(16) 0.0103(12) 0.0064(14) 0.0046(13)
C26 0.0234(18) 0.0159(16) 0.0223(17) 0.0114(13) 0.0071(14) 0.0070(13)
C27 0.040(2) 0.0197(17) 0.0147(16) 0.0063(13) 0.0055(15) 0.0147(16)
C28 0.051(3) 0.027(2) 0.0234(19) 0.0072(15) 0.0043(18) 0.0136(19)
C29 0.074(4) 0.023(2) 0.031(2) 0.0071(16) 0.005(2) 0.016(2)
C30 0.097(4) 0.033(2) 0.026(2) 0.0113(17) 0.019(2) 0.040(3)
C31 0.073(4) 0.058(3) 0.034(2) 0.023(2) 0.025(2) 0.049(3)
C32 0.050(3) 0.038(2) 0.033(2) 0.0150(18) 0.0151(19) 0.027(2)
C33 0.035(2) 0.036(2) 0.037(2) 0.0129(17) 0.0119(18) 0.0205(18)
C34 0.167(7) 0.086(5) 0.062(4) 0.028(3) 0.020(4) 0.098(5)
C35 0.186(8) 0.118(6) 0.051(4) 0.018(4) -0.020(4) 0.114(6)
C36 0.034(2) 0.047(3) 0.026(2) 0.0108(17) -0.0009(17) 0.0146(19)
C37 0.0273(19) 0.0180(16) 0.0171(16) 0.0046(13) 0.0057(14) 0.0050(14)
C38 0.032(2) 0.0274(19) 0.0209(18) 0.0040(14) 0.0086(16) 0.0034(16)
C39 0.032(2) 0.0263(19) 0.034(2) 0.0078(16) 0.0156(17) 0.0076(16)
C40 0.024(2) 0.0216(19) 0.044(2) 0.0039(16) 0.0075(17) 0.0083(15)
C41 0.031(2) 0.0245(19) 0.031(2) 0.0049(15) -0.0003(16) 0.0096(16)
C42 0.0245(19) 0.0230(18) 0.0253(18) 0.0073(14) 0.0062(15) 0.0099(15)
C43 0.029(2) 0.0181(17) 0.0213(17) 0.0067(13) 0.0018(14) 0.0074(14)
C44 0.035(2) 0.027(2) 0.0222(18) 0.0043(15) 0.0083(16) 0.0093(17)
C45 0.053(3) 0.029(2) 0.034(2) 0.0057(17) 0.016(2) 0.015(2)
C46 0.056(3) 0.0195(19) 0.0250(19) -0.0027(15) -0.0005(19) 0.0050(18)
C47 0.033(2) 0.027(2) 0.032(2) 0.0064(16) 0.0012(17) 0.0050(17)
C48 0.032(2) 0.0252(19) 0.0227(18) 0.0052(14) 0.0015(15) 0.0095(16)
C49 0.032(2) 0.0235(17) 0.0162(16) 0.0106(13) 0.0075(14) 0.0116(15)
C50 0.043(2) 0.0256(19) 0.0244(19) 0.0096(15) 0.0019(17) 0.0102(17)
C51 0.058(3) 0.041(2) 0.026(2) 0.0135(18) -0.0043(19) 0.017(2)
C52 0.074(4) 0.043(3) 0.031(2) 0.0245(19) 0.008(2) 0.028(2)
C53 0.053(3) 0.029(2) 0.038(2) 0.0198(18) 0.012(2) 0.015(2)
C54 0.039(2) 0.0230(18) 0.0236(18) 0.0106(14) 0.0017(16) 0.0079(16)
C55 0.031(2) 0.0229(18) 0.0274(18) 0.0130(14) 0.0096(15) 0.0101(15)
C56 0.027(2) 0.029(2) 0.0287(19) 0.0109(15) 0.0051(15) 0.0095(16)
C57 0.030(2) 0.050(3) 0.037(2) 0.0207(19) 0.0055(18) 0.010(2)
C58 0.033(2) 0.062(3) 0.050(3) 0.035(2) 0.007(2) 0.022(2)
C59 0.052(3) 0.041(3) 0.065(3) 0.037(2) 0.024(2) 0.029(2)
C60 0.041(2) 0.028(2) 0.039(2) 0.0158(17) 0.0144(18) 0.0182(18)
C61 0.038(2) 0.0196(17) 0.0259(18) 0.0058(14) 0.0066(16) 0.0110(16)
C62 0.049(3) 0.025(2) 0.0238(19) 0.0020(15) 0.0046(18) 0.0138(18)
C63 0.079(4) 0.035(2) 0.024(2) 0.0021(17) 0.004(2) 0.017(2)
C64 0.091(4) 0.039(3) 0.027(2) 0.0085(19) 0.022(2) 0.034(3)
C65 0.064(3) 0.036(2) 0.046(3) 0.018(2) 0.030(2) 0.025(2)
C66 0.046(3) 0.029(2) 0.037(2) 0.0138(17) 0.0130(19) 0.0181(19)
C67 0.034(2) 0.0150(17) 0.0274(19) -0.0019(14) 0.0054(16) 0.0052(15)
C68 0.046(3) 0.026(2) 0.041(2) 0.0118(17) 0.007(2) 0.0085(19)
C69 0.059(3) 0.026(2) 0.064(3) 0.020(2) 0.021(3) 0.000(2)
C70 0.037(3) 0.031(2) 0.088(4) 0.013(2) 0.023(3) -0.001(2)
C71 0.030(2) 0.042(3) 0.077(3) 0.007(2) 0.011(2) 0.007(2)
C72 0.031(2) 0.0235(19) 0.049(2) 0.0100(17) 0.0131(19) 0.0053(17)
C73 0.036(3) 0.047(3) 0.107(5) 0.027(3) -0.009(3) 0.005(2)

loop_
_atom_type_symbol
_atom_type_description
_atom_type_scat_dispersion_real
_atom_type_scat_dispersion_imag
_atom_type_scat_source
C C 0.0033 0.0016 'International Tables Vol C Tables 4.2.6.8 and 6.1.1.4'
H H 0.0000 0.0000 'International Tables Vol C Tables 4.2.6.8 and 6.1.1.4'
F F 0.0171 0.0103 'International Tables Vol C Tables 4.2.6.8 and 6.1.1.4'
P P 0.1023 0.0942 'International Tables Vol C Tables 4.2.6.8 and 6.1.1.4'
Pt Pt -1.7033 8.3905 'International Tables Vol C Tables 4.2.6.8 and 6.1.1.4'
S S 0.1246 0.1234 'International Tables Vol C Tables 4.2.6.8 and 6.1.1.4'
Cl Cl 0.1484 0.1585 'International Tables Vol C Tables 4.2.6.8 and 6.1.1.4'

loop_
_geom_angle_atom_site_label_1
_geom_angle_atom_site_label_2
_geom_angle_atom_site_label_3
_geom_angle
C7 Pt1 C1 85.47(13)
C7 Pt1 P1 91.02(9)
C1 Pt1 P1 175.81(10)
C7 Pt1 S1 176.99(9)
C1 Pt1 S1 95.47(10)
P1 Pt1 S1 88.15(3)
C26 Pt2 C25 36.73(13)
C26 Pt2 P2 102.56(10)
C25 Pt2 P2 139.10(10)
C26 Pt2 P3 155.06(10)
C25 Pt2 P3 118.42(10)
P2 Pt2 P3 102.37(3)
C25 P1 C13 104.41(16)
C25 P1 C19 106.33(16)
C13 P1 C19 103.67(15)
C25 P1 Pt1 116.26(12)
C13 P1 Pt1 113.60(11)
C19 P1 Pt1 111.49(11)
C37 P2 C49 102.28(16)
C37 P2 C43 104.92(16)
C49 P2 C43 100.93(16)
C37 P2 Pt2 114.68(11)
C49 P2 Pt2 121.96(12)
C43 P2 Pt2 110.06(12)
C67 P3 C55 105.44(17)
C67 P3 C61 100.50(16)
C55 P3 C61 100.75(17)
C67 P3 Pt2 112.33(13)
C55 P3 Pt2 115.83(12)
C61 P3 Pt2 119.90(12)
C33 S1 C36 93.97(19)
C33 S1 Pt1 110.27(14)
C36 S1 Pt1 111.19(14)
C6 C1 C2 114.1(3)
C6 C1 Pt1 124.6(2)
C2 C1 Pt1 120.9(2)
F1 C2 C3 116.2(3)
F1 C2 C1 119.5(3)
C3 C2 C1 124.3(3)
F2 C3 C4 119.8(3)
F2 C3 C2 121.0(3)
C4 C3 C2 119.2(3)
F3 C4 C5 119.9(3)
F3 C4 C3 120.4(3)
C5 C4 C3 119.7(3)
F4 C5 C4 119.9(3)
F4 C5 C6 121.2(3)
C4 C5 C6 118.9(3)
F5 C6 C1 120.6(3)
F5 C6 C5 115.6(3)
C1 C6 C5 123.8(3)
C12 C7 C8 114.4(3)
C12 C7 Pt1 122.5(2)
C8 C7 Pt1 123.0(3)
F6 C8 C9 116.2(3)
F6 C8 C7 120.1(3)
C9 C8 C7 123.7(3)
F7 C9 C10 119.7(3)
F7 C9 C8 121.0(4)
C10 C9 C8 119.4(3)
F8 C10 C11 120.4(4)
F8 C10 C9 120.3(3)
C11 C10 C9 119.4(4)
F9 C11 C10 119.5(3)
F9 C11 C12 121.4(3)
C10 C11 C12 119.1(3)
F10 C12 C7 119.8(3)
F10 C12 C11 116.1(3)
C7 C12 C11 124.1(3)
C18 C13 C14 119.0(3)
C18 C13 P1 118.6(3)
C14 C13 P1 121.8(3)
C15 C14 C13 119.8(3)
C15 C14 H14 120.1
C13 C14 H14 120.1
C14 C15 C16 120.1(4)
C14 C15 H15 120.0
C16 C15 H15 120.0
C17 C16 C15 120.2(4)
C17 C16 H16 119.9
C15 C16 H16 119.9
C16 C17 C18 120.0(4)
C16 C17 H17 120.0
C18 C17 H17 120.0
C17 C18 C13 120.9(4)
C17 C18 H18 119.5
C13 C18 H18 119.5
C20 C19 C24 119.2(3)
C20 C19 P1 121.2(3)
C24 C19 P1 119.5(3)
C19 C20 C21 120.4(3)
C19 C20 H20 119.8
C21 C20 H20 119.8
C22 C21 C20 120.2(4)
C22 C21 H21 119.9
C20 C21 H21 119.9
C21 C22 C23 119.6(3)
C21 C22 H22 120.2
C23 C22 H22 120.2
C22 C23 C24 120.5(4)
C22 C23 H23 119.7
C24 C23 H23 119.7
C19 C24 C23 119.9(3)
C19 C24 H24 120.0
C23 C24 H24 120.0
C26 C25 P1 137.0(3)
C26 C25 Pt2 70.22(19)
P1 C25 Pt2 152.3(2)
C25 C26 C27 144.6(3)
C25 C26 Pt2 73.1(2)
C27 C26 Pt2 142.1(3)
C32 C27 C28 118.5(4)
C32 C27 C26 121.4(3)
C28 C27 C26 120.2(4)
C27 C28 C29 119.9(4)
C27 C28 H28 120.1
C29 C28 H28 120.1
C30 C29 C28 120.9(4)
C30 C29 H29 119.5
C28 C29 H29 119.5
C29 C30 C31 120.2(4)
C29 C30 H30 119.9
C31 C30 H30 119.9
C30 C31 C32 119.1(5)
C30 C31 H31 120.5
C32 C31 H31 120.5
C27 C32 C31 121.5(4)
C27 C32 H32 119.2
C31 C32 H32 119.2
C34 C33 S1 106.1(3)
C34 C33 H33A 110.5
S1 C33 H33A 110.5
C34 C33 H33B 110.5
S1 C33 H33B 110.5
H33A C33 H33B 108.7
C35 C34 C33 114.3(5)
C35 C34 H34A 108.7
C33 C34 H34A 108.7
C35 C34 H34B 108.7
C33 C34 H34B 108.7
H34A C34 H34B 107.6
C34 C35 C36 114.9(5)
C34 C35 H35A 108.5
C36 C35 H35A 108.5
C34 C35 H35B 108.5
C36 C35 H35B 108.5
H35A C35 H35B 107.5
C35 C36 S1 104.7(3)
C35 C36 H36A 110.8
S1 C36 H36A 110.8
C35 C36 H36B 110.8
S1 C36 H36B 110.8
H36A C36 H36B 108.9
C42 C37 C38 118.3(3)
C42 C37 P2 118.6(3)
C38 C37 P2 123.0(3)
C39 C38 C37 120.3(4)
C39 C38 H38 119.9
C37 C38 H38 119.9
C40 C39 C38 120.6(4)
C40 C39 H39 119.7
C38 C39 H39 119.7
C39 C40 C41 119.7(4)
C39 C40 H40 120.1
C41 C40 H40 120.1
C40 C41 C42 120.8(4)
C40 C41 H41 119.6
C42 C41 H41 119.6
C41 C42 C37 120.3(3)
C41 C42 H42 119.8
C37 C42 H42 119.8
C48 C43 C44 119.1(3)
C48 C43 P2 117.2(3)
C44 C43 P2 123.7(3)
C45 C44 C43 120.6(4)
C45 C44 H44 119.7
C43 C44 H44 119.7
C44 C45 C46 120.4(4)
C44 C45 H45 119.8
C46 C45 H45 119.8
C47 C46 C45 119.7(4)
C47 C46 H46 120.2
C45 C46 H46 120.2
C46 C47 C48 119.8(4)
C46 C47 H47 120.1
C48 C47 H47 120.1
C43 C48 C47 120.4(4)
C43 C48 H48 119.8
C47 C48 H48 119.8
C54 C49 C50 118.6(3)
C54 C49 P2 119.7(3)
C50 C49 P2 121.7(3)
C51 C50 C49 120.0(4)
C51 C50 H50 120.0
C49 C50 H50 120.0
C52 C51 C50 120.9(4)
C52 C51 H51 119.6
C50 C51 H51 119.6
C53 C52 C51 119.8(4)
C53 C52 H52 120.1
C51 C52 H52 120.1
C52 C53 C54 119.8(4)
C52 C53 H53 120.1
C54 C53 H53 120.1
C49 C54 C53 120.9(4)
C49 C54 H54 119.6
C53 C54 H54 119.6
C60 C55 C56 119.4(4)
C60 C55 P3 122.6(3)
C56 C55 P3 117.9(3)
C57 C56 C55 119.9(4)
C57 C56 H56 120.0
C55 C56 H56 120.0
C58 C57 C56 120.8(4)
C58 C57 H57 119.6
C56 C57 H57 119.6
C57 C58 C59 119.6(4)
C57 C58 H58 120.2
C59 C58 H58 120.2
C58 C59 C60 119.9(4)
C58 C59 H59 120.1
C60 C59 H59 120.1
C55 C60 C59 120.4(4)
C55 C60 H60 119.8
C59 C60 H60 119.8
C66 C61 C62 118.4(4)
C66 C61 P3 119.6(3)
C62 C61 P3 121.9(3)
C63 C62 C61 120.2(4)
C63 C62 H62 119.9
C61 C62 H62 119.9
C62 C63 C64 120.2(4)
C62 C63 H63 119.9
C64 C63 H63 119.9
C65 C64 C63 120.0(4)
C65 C64 H64 120.0
C63 C64 H64 120.0
C64 C65 C66 120.3(5)
C64 C65 H65 119.8
C66 C65 H65 119.8
C65 C66 C61 120.8(4)
C65 C66 H66 119.6
C61 C66 H66 119.6
C68 C67 C72 117.7(4)
C68 C67 P3 125.8(3)
C72 C67 P3 116.4(3)
C67 C68 C69 120.0(4)
C67 C68 H68 120.0
C69 C68 H68 120.0
C70 C69 C68 120.6(4)
C70 C69 H69 119.7
C68 C69 H69 119.7
C69 C70 C71 120.5(4)
C69 C70 H70 119.7
C71 C70 H70 119.7
C70 C71 C72 119.4(5)
C70 C71 H71 120.3
C72 C71 H71 120.3
C71 C72 C67 121.7(4)
C71 C72 H72 119.1
C67 C72 H72 119.1
Cl1 C73 Cl2 113.3(3)
Cl1 C73 H73A 108.9
Cl2 C73 H73A 108.9
Cl1 C73 H73B 108.9
Cl2 C73 H73B 108.9
H73A C73 H73B 107.7

loop_
_geom_bond_atom_site_label_1
_geom_bond_atom_site_label_2
_geom_bond_distance
Pt1 C7 2.032(3)
Pt1 C1 2.076(3)
Pt1 P1 2.3010(8)
Pt1 S1 2.3461(9)
Pt2 C26 2.049(3)
Pt2 C25 2.083(3)
Pt2 P2 2.2889(9)
Pt2 P3 2.3048(9)
P1 C25 1.770(3)
P1 C13 1.809(4)
P1 C19 1.822(3)
P2 C37 1.820(4)
P2 C49 1.834(3)
P2 C43 1.836(3)
P3 C67 1.824(4)
P3 C55 1.835(4)
P3 C61 1.841(4)
S1 C33 1.829(4)
S1 C36 1.835(4)
Cl1 C73 1.718(5)
Cl2 C73 1.760(5)
F1 C2 1.356(4)
F2 C3 1.339(4)
F3 C4 1.351(4)
F4 C5 1.343(4)
F5 C6 1.356(4)
F6 C8 1.359(4)
F7 C9 1.343(4)
F8 C10 1.346(4)
F9 C11 1.338(4)
F10 C12 1.358(4)
C1 C6 1.378(5)
C1 C2 1.379(4)
C2 C3 1.378(5)
C3 C4 1.370(5)
C4 C5 1.368(5)
C5 C6 1.394(5)
C7 C12 1.375(5)
C7 C8 1.385(5)
C8 C9 1.379(5)
C9 C10 1.376(5)
C10 C11 1.372(5)
C11 C12 1.384(5)
C13 C18 1.391(5)
C13 C14 1.397(5)
C14 C15 1.388(5)
C14 H14 0.9300
C15 C16 1.389(6)
C15 H15 0.9300
C16 C17 1.375(6)
C16 H16 0.9300
C17 C18 1.375(6)
C17 H17 0.9300
C18 H18 0.9300
C19 C20 1.384(5)
C19 C24 1.386(5)
C20 C21 1.391(5)
C20 H20 0.9300
C21 C22 1.374(6)
C21 H21 0.9300
C22 C23 1.379(6)
C22 H22 0.9300
C23 C24 1.390(5)
C23 H23 0.9300
C24 H24 0.9300
C25 C26 1.302(5)
C26 C27 1.452(5)
C27 C32 1.386(6)
C27 C28 1.390(5)
C28 C29 1.394(6)
C28 H28 0.9300
C29 C30 1.371(7)
C29 H29 0.9300
C30 C31 1.378(7)
C30 H30 0.9300
C31 C32 1.397(6)
C31 H31 0.9300
C32 H32 0.9300
C33 C34 1.484(6)
C33 H33A 0.9700
C33 H33B 0.9700
C34 C35 1.366(8)
C34 H34A 0.9700
C34 H34B 0.9700
C35 C36 1.482(7)
C35 H35A 0.9700
C35 H35B 0.9700
C36 H36A 0.9700
C36 H36B 0.9700
C37 C42 1.392(5)
C37 C38 1.397(5)
C38 C39 1.386(5)
C38 H38 0.9300
C39 C40 1.365(5)
C39 H39 0.9300
C40 C41 1.372(5)
C40 H40 0.9300
C41 C42 1.378(5)
C41 H41 0.9300
C42 H42 0.9300
C43 C48 1.382(5)
C43 C44 1.385(5)
C44 C45 1.374(5)
C44 H44 0.9300
C45 C46 1.385(6)
C45 H45 0.9300
C46 C47 1.374(6)
C46 H46 0.9300
C47 C48 1.396(5)
C47 H47 0.9300
C48 H48 0.9300
C49 C54 1.384(5)
C49 C50 1.392(5)
C50 C51 1.380(5)
C50 H50 0.9300
C51 C52 1.377(6)
C51 H51 0.9300
C52 C53 1.368(6)
C52 H52 0.9300
C53 C54 1.392(5)
C53 H53 0.9300
C54 H54 0.9300
C55 C60 1.381(5)
C55 C56 1.398(5)
C56 C57 1.382(5)
C56 H56 0.9300
C57 C58 1.378(6)
C57 H57 0.9300
C58 C59 1.387(6)
C58 H58 0.9300
C59 C60 1.395(6)
C59 H59 0.9300
C60 H60 0.9300
C61 C66 1.391(6)
C61 C62 1.405(5)
C62 C63 1.377(6)
C62 H62 0.9300
C63 C64 1.397(7)
C63 H63 0.9300
C64 C65 1.364(7)
C64 H64 0.9300
C65 C66 1.386(6)
C65 H65 0.9300
C66 H66 0.9300
C67 C68 1.392(5)
C67 C72 1.397(6)
C68 C69 1.397(6)
C68 H68 0.9300
C69 C70 1.363(7)
C69 H69 0.9300
C70 C71 1.372(7)
C70 H70 0.9300
C71 C72 1.382(6)
C71 H71 0.9300
C72 H72 0.9300
C73 H73A 0.9700
C73 H73B 0.9700
